data_4116659
loop_
_publ_author_name
'Chuan He'
'Stephen J. Lippard'

_publ_section_title
;
 Aminoguanidinium Hydrolysis Effected by a Hydroxo-Bridged Dicobalt(II)
 Complex as a Functional Model for Arginase and Catalyzed by Mononuclear
 Cobalt(II) Complexes
;
_journal_name_full 'Journal of the American Chemical Society'
_journal_page_first 105
_journal_page_last 113
_journal_paper_doi 10.1021/ja972524d
_journal_volume 120
_journal_year 1998
_chemical_formula_sum 'C43 H57 Co N4 O12.5'
_chemical_formula_weight 888.86
_chemical_name_systematic
; 
 ? 
;
_space_group_IT_number 14
_symmetry_cell_setting monoclinic
_symmetry_space_group_name_Hall '-P 2ybc'
_symmetry_space_group_name_H-M 'P 1 21/c 1'
_atom_sites_solution_hydrogens geom
_atom_sites_solution_primary direct
_atom_sites_solution_secondary difmap
_audit_creation_method SHELXL
_cell_angle_alpha 90.00
_cell_angle_beta 91.4190(10)
_cell_angle_gamma 90.00
_cell_formula_units_Z 4
_cell_length_a 13.3115(4)
_cell_length_b 15.7291(5)
_cell_length_c 22.0887(7)
_cell_measurement_temperature 293(2)
_cell_volume 4623.5(2)
_computing_structure_refinement 'SHELXL-93 (Sheldrick, 1993)'
_computing_structure_solution 'SHELXS-86 (Sheldrick, 1990)'
_diffrn_ambient_temperature 293(2)
_diffrn_radiation_monochromator graphite
_diffrn_radiation_source 'fine-focus sealed tube'
_diffrn_radiation_type MoK\a
_diffrn_radiation_wavelength 0.71073
_diffrn_reflns_av_R_equivalents 0.0597
_diffrn_reflns_av_sigmaI/netI 0.0712
_diffrn_reflns_limit_h_max 17
_diffrn_reflns_limit_h_min -15
_diffrn_reflns_limit_k_max 17
_diffrn_reflns_limit_k_min -20
_diffrn_reflns_limit_l_max 22
_diffrn_reflns_limit_l_min -29
_diffrn_reflns_number 18268
_diffrn_reflns_theta_max 22.50
_diffrn_reflns_theta_min 1.53
_exptl_absorpt_coefficient_mu 0.435
_exptl_crystal_density_diffrn 1.277
_exptl_crystal_F_000 1880
_refine_diff_density_max 0.874
_refine_diff_density_min -0.437
_refine_diff_density_rms 0.082
_refine_ls_extinction_method none
_refine_ls_goodness_of_fit_all 1.108
_refine_ls_goodness_of_fit_obs 1.213
_refine_ls_matrix_type full
_refine_ls_number_parameters 549
_refine_ls_number_reflns 5752
_refine_ls_number_restraints 0
_refine_ls_restrained_S_all 1.112
_refine_ls_restrained_S_obs 1.213
_refine_ls_R_factor_all 0.1033
_refine_ls_R_factor_obs 0.0661
_refine_ls_shift/esd_max 0.026
_refine_ls_shift/esd_mean 0.001
_refine_ls_structure_factor_coef Fsqd
_refine_ls_weighting_details 'w=1/[\s^2^(Fo^2^)+(0.0996P)^2^+9.0675P] where P=(Fo^2^+2Fc^2^)/3'
_refine_ls_weighting_scheme calc
_refine_ls_wR_factor_all 0.2062
_refine_ls_wR_factor_obs 0.1850
_reflns_number_observed 4195
_reflns_number_total 6006
_reflns_observed_criterion >2sigma(I)
_cod_data_source_file ja972524d_5.cif
_cod_data_source_block compound5
_cod_depositor_comments
;
The following automatic conversions were performed:

'_refine_ls_weighting_scheme' value 'calc
w=1/[\s^2^(Fo^2^)+(0.0996P)^2^+9.0675P] where P=(Fo^2^+2Fc^2^)/3' was
changed to 'calc'. New tag '_refine_ls_weighting_details' was
created. The value of the new tag was set to
'w=1/[\s^2^(Fo^2^)+(0.0996P)^2^+9.0675P] where P=(Fo^2^+2Fc^2^)/3'.

Automatic conversion script
Id: cif_fix_values 3143 2015-03-26 13:38:13Z robertas 
;
_cod_original_formula_sum 'C43 H57 Co N4 O12.50'
_cod_database_code 4116659

loop_
_symmetry_equiv_pos_as_xyz
'x, y, z'
'-x, y+1/2, -z+1/2'
'-x, -y, -z'
'x, -y-1/2, z-1/2'

loop_
_atom_site_aniso_label
_atom_site_aniso_U_11
_atom_site_aniso_U_22
_atom_site_aniso_U_33
_atom_site_aniso_U_23
_atom_site_aniso_U_13
_atom_site_aniso_U_12
Co1 0.0286(5) 0.0277(5) 0.0248(5) 0.0031(4) 0.0017(4) -0.0012(4)
O101 0.026(2) 0.039(3) 0.038(3) -0.006(2) -0.002(2) 0.001(2)
O102 0.039(3) 0.035(3) 0.043(3) 0.000(2) -0.001(2) -0.004(2)
O103 0.028(3) 0.025(2) 0.040(3) 0.000(2) 0.003(2) 0.003(2)
O104 0.038(3) 0.050(3) 0.039(3) 0.011(2) 0.009(2) 0.014(2)
O201 0.032(2) 0.034(3) 0.041(3) 0.008(2) -0.002(2) -0.002(2)
O202 0.030(3) 0.032(2) 0.031(3) 0.003(2) 0.001(2) -0.003(2)
O203 0.029(2) 0.032(3) 0.036(3) -0.005(2) 0.002(2) 0.002(2)
O204 0.031(3) 0.033(3) 0.048(3) 0.007(2) -0.004(2) -0.001(2)
N101 0.023(3) 0.026(3) 0.026(3) 0.000(2) 0.001(2) -0.003(2)
N201 0.023(3) 0.026(3) 0.027(3) 0.002(2) 0.001(2) -0.002(2)
C101 0.035(4) 0.036(4) 0.016(3) -0.001(3) 0.004(3) -0.006(3)
C102 0.036(4) 0.022(3) 0.028(4) -0.005(3) 0.001(3) -0.003(3)
C103 0.027(4) 0.039(4) 0.023(4) -0.002(3) 0.001(3) 0.004(3)
C104 0.050(4) 0.054(5) 0.036(4) 0.002(4) 0.013(4) 0.001(4)
C105 0.058(5) 0.035(4) 0.072(6) -0.004(4) 0.018(4) -0.013(4)
C106 0.031(4) 0.081(6) 0.048(5) -0.013(4) 0.001(4) 0.005(4)
C107 0.025(3) 0.045(4) 0.031(4) 0.000(3) 0.006(3) -0.007(3)
C108 0.035(4) 0.037(4) 0.043(4) 0.008(3) 0.008(3) -0.006(3)
C109 0.031(4) 0.029(4) 0.041(4) -0.002(3) 0.008(3) -0.010(3)
C110 0.027(4) 0.051(5) 0.043(4) -0.015(3) 0.010(3) -0.012(3)
C111 0.025(4) 0.050(4) 0.033(4) -0.003(3) 0.002(3) -0.005(3)
C112 0.022(3) 0.043(4) 0.040(4) -0.002(3) 0.007(3) -0.003(3)
C201 0.029(4) 0.031(4) 0.026(4) -0.004(3) 0.011(3) 0.004(3)
C202 0.030(4) 0.030(4) 0.033(4) 0.007(3) 0.005(3) -0.001(3)
C203 0.030(4) 0.032(4) 0.027(4) 0.003(3) 0.014(3) 0.003(3)
C204 0.061(5) 0.037(4) 0.039(4) -0.005(3) -0.002(4) -0.003(4)
C205 0.055(5) 0.024(4) 0.061(5) 0.016(3) -0.012(4) -0.009(3)
C206 0.025(4) 0.045(4) 0.058(5) -0.005(4) 0.005(3) -0.003(3)
C207 0.031(4) 0.021(3) 0.037(4) -0.001(3) 0.002(3) -0.002(3)
C208 0.032(4) 0.024(4) 0.049(5) -0.004(3) 0.000(3) -0.003(3)
C209 0.035(4) 0.026(4) 0.041(4) 0.001(3) 0.000(3) -0.004(3)
C210 0.035(4) 0.039(4) 0.034(4) 0.000(3) 0.001(3) -0.015(3)
C211 0.025(3) 0.030(4) 0.038(4) -0.001(3) 0.007(3) -0.008(3)
C212 0.032(4) 0.031(4) 0.041(4) -0.002(3) 0.000(3) -0.006(3)
C301 0.025(3) 0.032(4) 0.020(3) 0.005(3) 0.003(3) 0.002(3)
C302 0.024(3) 0.025(3) 0.026(4) 0.004(3) 0.001(3) 0.000(3)
C303 0.029(3) 0.024(3) 0.029(4) -0.004(3) -0.001(3) 0.001(3)
C304 0.032(4) 0.040(4) 0.022(4) -0.003(3) 0.007(3) 0.003(3)
C305 0.030(4) 0.036(4) 0.026(4) 0.003(3) 0.005(3) 0.003(3)
C306 0.026(3) 0.028(3) 0.029(4) 0.005(3) -0.002(3) -0.001(3)
C307 0.043(4) 0.035(4) 0.035(4) -0.004(3) -0.001(3) 0.001(3)
C308 0.048(4) 0.060(5) 0.035(4) -0.002(4) 0.014(4) -0.010(4)
O1 0.031(2) 0.031(2) 0.036(3) -0.001(2) 0.001(2) 0.005(2)
N1 0.031(3) 0.040(3) 0.023(3) -0.002(3) 0.004(2) -0.006(3)
N2 0.029(3) 0.033(3) 0.039(4) 0.010(3) -0.005(3) -0.003(3)
C1 0.046(4) 0.033(4) 0.033(4) -0.004(3) -0.005(3) 0.001(3)
C2 0.047(4) 0.050(5) 0.041(5) -0.016(4) 0.009(4) 0.003(4)
C3 0.043(4) 0.065(5) 0.038(5) -0.016(4) 0.019(4) -0.017(4)
C4 0.051(5) 0.046(5) 0.030(4) -0.004(3) 0.003(4) -0.013(4)
C5 0.033(4) 0.042(4) 0.020(4) -0.002(3) 0.001(3) -0.017(3)
C6 0.029(4) 0.041(4) 0.028(4) 0.006(3) -0.003(3) -0.012(3)
C7 0.042(4) 0.055(5) 0.033(4) 0.012(4) -0.004(3) -0.014(4)
C8 0.046(5) 0.063(6) 0.044(5) 0.025(4) -0.010(4) -0.011(4)
C9 0.031(4) 0.048(5) 0.070(6) 0.022(4) -0.005(4) -0.002(3)
C10 0.036(4) 0.040(4) 0.055(5) 0.018(4) 0.001(4) -0.002(3)
O1S 0.069(4) 0.099(5) 0.118(6) 0.003(4) 0.014(4) 0.016(4)
O2S 0.059(3) 0.051(3) 0.071(4) 0.016(3) 0.014(3) 0.013(3)
O3S 0.084(5) 0.100(5) 0.116(6) 0.003(4) 0.035(4) 0.007(4)

loop_
_atom_site_label
_atom_site_type_symbol
_atom_site_fract_x
_atom_site_fract_y
_atom_site_fract_z
_atom_site_U_iso_or_equiv
_atom_site_thermal_displace_type
_atom_site_occupancy
_atom_site_calc_flag
_atom_site_refinement_flags
Co1 Co 0.68688(6) 0.84370(5) 0.56802(4) 0.0270(3) Uani 1 d .
O101 O 0.8157(3) 0.8866(3) 0.6039(2) 0.0343(11) Uani 1 d .
O102 O 0.9171(3) 0.7767(3) 0.6238(2) 0.0392(11) Uani 1 d .
O103 O 0.7586(3) 1.0192(2) 0.6996(2) 0.0311(10) Uani 1 d .
O104 O 0.9578(3) 0.8106(3) 0.7763(2) 0.0421(12) Uani 1 d .
O201 O 0.5448(3) 0.7830(3) 0.5516(2) 0.0356(11) Uani 1 d .
O202 O 0.6554(3) 0.7238(2) 0.6132(2) 0.0308(10) Uani 1 d .
O203 O 0.4725(3) 0.8261(3) 0.6992(2) 0.0323(11) Uani 1 d .
O204 O 0.6938(3) 0.6210(3) 0.7473(2) 0.0375(11) Uani 1 d .
N101 N 0.8604(3) 0.9179(3) 0.7406(2) 0.0251(12) Uani 1 d .
N201 N 0.5733(3) 0.7215(3) 0.7366(2) 0.0256(12) Uani 1 d .
C101 C 0.9013(5) 0.8538(4) 0.6147(3) 0.0287(15) Uani 1 d .
C102 C 0.8444(5) 0.9926(4) 0.7074(3) 0.0287(15) Uani 1 d .
C103 C 0.9544(4) 0.8785(4) 0.7500(3) 0.0295(15) Uani 1 d .
C104 C 1.0375(5) 0.9011(5) 0.5510(3) 0.046(2) Uani 1 d .
H10A H 0.9884(5) 0.9147(5) 0.5199(3) 0.069 Uiso 1 calc R
H10B H 1.0574(5) 0.8427(5) 0.5470(3) 0.069 Uiso 1 calc R
H10C H 1.0952(5) 0.9371(5) 0.5470(3) 0.069 Uiso 1 calc R
C105 C 0.9134(6) 1.1344(4) 0.6833(4) 0.055(2) Uani 1 d .
H10D H 0.8567(6) 1.1448(4) 0.6567(4) 0.082 Uiso 1 calc R
H10E H 0.9707(6) 1.1650(4) 0.6692(4) 0.082 Uiso 1 calc R
H10F H 0.8983(6) 1.1532(4) 0.7234(4) 0.082 Uiso 1 calc R
C106 C 1.1357(5) 0.9027(5) 0.7698(3) 0.053(2) Uani 1 d .
H10G H 1.1471(5) 0.8424(5) 0.7697(3) 0.080 Uiso 1 calc R
H10H H 1.1211(5) 0.9209(5) 0.8102(3) 0.080 Uiso 1 calc R
H10I H 1.1948(5) 0.9314(5) 0.7564(3) 0.080 Uiso 1 calc R
C107 C 0.9919(4) 0.9149(4) 0.6136(3) 0.034(2) Uani 1 d .
C108 C 0.9591(5) 1.0086(4) 0.6196(3) 0.038(2) Uani 1 d .
H10J H 0.8993(5) 1.0172(4) 0.5945(3) 0.046 Uiso 1 calc R
H10K H 1.0116(5) 1.0443(4) 0.6037(3) 0.046 Uiso 1 calc R
C109 C 0.9368(5) 1.0388(4) 0.6845(3) 0.034(2) Uani 1 d .
C110 C 1.0256(5) 1.0188(4) 0.7259(3) 0.040(2) Uani 1 d .
H11A H 1.0121(5) 1.0383(4) 0.7665(3) 0.048 Uiso 1 calc R
H11B H 1.0844(5) 1.0487(4) 0.7120(3) 0.048 Uiso 1 calc R
C111 C 1.0465(4) 0.9240(4) 0.7271(3) 0.036(2) Uani 1 d .
C112 C 1.0700(4) 0.8931(4) 0.6627(3) 0.035(2) Uani 1 d .
H11C H 1.1339(4) 0.9173(4) 0.6514(3) 0.042 Uiso 1 calc R
H11D H 1.0780(4) 0.8318(4) 0.6639(3) 0.042 Uiso 1 calc R
C201 C 0.5715(5) 0.7218(4) 0.5855(3) 0.0286(15) Uani 1 d .
C202 C 0.6093(5) 0.6392(4) 0.7284(3) 0.031(2) Uani 1 d .
C203 C 0.4849(4) 0.7498(4) 0.7081(3) 0.0292(15) Uani 1 d .
C204 C 0.4786(6) 0.6145(4) 0.5267(3) 0.046(2) Uani 1 d .
H20A H 0.4493(6) 0.6597(4) 0.5030(3) 0.069 Uiso 1 calc R
H20B H 0.4327(6) 0.5675(4) 0.5276(3) 0.069 Uiso 1 calc R
H20C H 0.5402(6) 0.5966(4) 0.5089(3) 0.069 Uiso 1 calc R
C205 C 0.5663(5) 0.4870(4) 0.7236(3) 0.047(2) Uani 1 d .
H20D H 0.5228(5) 0.4450(4) 0.7054(3) 0.071 Uiso 1 calc R
H20E H 0.5585(5) 0.4868(4) 0.7667(3) 0.071 Uiso 1 calc R
H20F H 0.6348(5) 0.4742(4) 0.7145(3) 0.071 Uiso 1 calc R
C206 C 0.3033(4) 0.7177(4) 0.7107(3) 0.043(2) Uani 1 d .
H20G H 0.2513(4) 0.6782(4) 0.6991(3) 0.064 Uiso 1 calc R
H20H H 0.2890(4) 0.7722(4) 0.6929(3) 0.064 Uiso 1 calc R
H20I H 0.3061(4) 0.7230(4) 0.7540(3) 0.064 Uiso 1 calc R
C207 C 0.5002(4) 0.6462(4) 0.5917(3) 0.0297(15) Uani 1 d .
C208 C 0.5466(5) 0.5733(4) 0.6284(3) 0.035(2) Uani 1 d .
H20J H 0.6173(5) 0.5704(4) 0.6189(3) 0.042 Uiso 1 calc R
H20K H 0.5159(5) 0.5209(4) 0.6139(3) 0.042 Uiso 1 calc R
C209 C 0.5389(5) 0.5747(4) 0.6986(3) 0.034(2) Uani 1 d .
C210 C 0.4325(5) 0.5988(4) 0.7156(3) 0.036(2) Uani 1 d .
H21A H 0.4280(5) 0.6010(4) 0.7594(3) 0.043 Uiso 1 calc R
H21B H 0.3857(5) 0.5560(4) 0.7006(3) 0.043 Uiso 1 calc R
C211 C 0.4047(4) 0.6853(4) 0.6886(3) 0.031(2) Uani 1 d .
C212 C 0.4014(5) 0.6769(4) 0.6190(3) 0.035(2) Uani 1 d .
H21C H 0.3484(5) 0.6374(4) 0.6075(3) 0.041 Uiso 1 calc R
H21D H 0.3842(5) 0.7317(4) 0.6016(3) 0.041 Uiso 1 calc R
C301 C 0.7201(4) 0.8173(4) 0.7405(3) 0.0257(14) Uani 1 d .
H30A H 0.7391(4) 0.7973(4) 0.7028(3) 0.031 Uiso 1 calc R
C302 C 0.7744(4) 0.8800(4) 0.7695(3) 0.0249(14) Uani 1 d .
C303 C 0.7490(4) 0.9091(4) 0.8269(3) 0.0273(15) Uani 1 d .
C304 C 0.6675(4) 0.8714(4) 0.8539(3) 0.031(2) Uani 1 d .
H30B H 0.6501(4) 0.8894(4) 0.8924(3) 0.037 Uiso 1 calc R
C305 C 0.6103(4) 0.8078(4) 0.8261(3) 0.031(2) Uani 1 d .
C306 C 0.6358(4) 0.7838(4) 0.7683(3) 0.0276(15) Uani 1 d .
C307 C 0.8076(5) 0.9787(4) 0.8584(3) 0.038(2) Uani 1 d .
H30C H 0.8611(5) 0.9971(4) 0.8332(3) 0.057 Uiso 1 calc R
H30D H 0.8353(5) 0.9577(4) 0.8961(3) 0.057 Uiso 1 calc R
H30E H 0.7639(5) 1.0258(4) 0.8662(3) 0.057 Uiso 1 calc R
C308 C 0.5222(5) 0.7686(5) 0.8577(3) 0.048(2) Uani 1 d .
H30F H 0.5166(5) 0.7934(5) 0.8972(3) 0.071 Uiso 1 calc R
H30G H 0.5325(5) 0.7084(5) 0.8615(3) 0.071 Uiso 1 calc R
H30H H 0.4617(5) 0.7791(5) 0.8344(3) 0.071 Uiso 1 calc R
O1 O 0.6133(3) 0.9257(3) 0.6327(2) 0.0326(10) Uani 1 d .
N1 N 0.7625(4) 0.7801(3) 0.4984(2) 0.0315(13) Uani 1 d .
N2 N 0.6760(4) 0.9312(3) 0.4965(2) 0.0338(13) Uani 1 d .
C1 C 0.8141(5) 0.7075(4) 0.5054(3) 0.037(2) Uani 1 d .
H1B H 0.8056(5) 0.6762(4) 0.5407(3) 0.045 Uiso 1 calc R
C2 C 0.8787(5) 0.6772(5) 0.4633(3) 0.046(2) Uani 1 d .
H2A H 0.9146(5) 0.6273(5) 0.4701(3) 0.055 Uiso 1 calc R
C3 C 0.8891(5) 0.7226(5) 0.4103(3) 0.048(2) Uani 1 d .
H3A H 0.9331(5) 0.7040(5) 0.3810(3) 0.058 Uiso 1 calc R
C4 C 0.8333(5) 0.7959(5) 0.4012(3) 0.042(2) Uani 1 d .
H4A H 0.8373(5) 0.8259(5) 0.3650(3) 0.051 Uiso 1 calc R
C5 C 0.7719(5) 0.8242(4) 0.4463(3) 0.032(2) Uani 1 d .
C6 C 0.7164(4) 0.9054(4) 0.4435(3) 0.033(2) Uani 1 d .
C7 C 0.7069(5) 0.9552(5) 0.3917(3) 0.043(2) Uani 1 d .
H7A H 0.7339(5) 0.9369(5) 0.3555(3) 0.052 Uiso 1 calc R
C8 C 0.6570(5) 1.0323(5) 0.3944(4) 0.051(2) Uani 1 d .
H8A H 0.6501(5) 1.0659(5) 0.3599(4) 0.062 Uiso 1 calc R
C9 C 0.6180(5) 1.0588(5) 0.4477(4) 0.050(2) Uani 1 d .
H9A H 0.5852(5) 1.1109(5) 0.4503(4) 0.060 Uiso 1 calc R
C10 C 0.6282(5) 1.0061(4) 0.4983(3) 0.044(2) Uani 1 d .
H10L H 0.6009(5) 1.0236(4) 0.5345(3) 0.052 Uiso 1 calc R
O1S O 1.0719(5) 0.6579(4) 0.5914(3) 0.095(2) Uani 1 d .
O2S O 0.8496(4) 0.6179(3) 0.6561(2) 0.0602(15) Uani 1 d .
O3S O 1.0553(5) 0.4949(4) 0.4167(3) 0.100(2) Uani 1 d .
O4S O 1.1629(9) 0.6299(8) 0.4848(6) 0.085(4) Uiso 0.50 d P
C1S C 1.1872(17) 0.6994(16) 0.4591(11) 0.101(7) Uiso 0.50 d P
C2SA C 1.2576(24) 0.6983(20) 0.4182(15) 0.057(8) Uiso 0.25 d P
C2SB C 1.2398(24) 0.7655(21) 0.4662(15) 0.060(9) Uiso 0.25 d P

loop_
_atom_type_symbol
_atom_type_description
_atom_type_scat_dispersion_real
_atom_type_scat_dispersion_imag
_atom_type_scat_source
C C 0.0033 0.0016 'International Tables Vol C Tables 4.2.6.8 and 6.1.1.4'
H H 0.0000 0.0000 'International Tables Vol C Tables 4.2.6.8 and 6.1.1.4'
N N 0.0061 0.0033 'International Tables Vol C Tables 4.2.6.8 and 6.1.1.4'
O O 0.0106 0.0060 'International Tables Vol C Tables 4.2.6.8 and 6.1.1.4'
Co Co 0.3494 0.9721 'International Tables Vol C Tables 4.2.6.8 and 6.1.1.4'

loop_
_geom_angle_atom_site_label_1
_geom_angle_atom_site_label_2
_geom_angle_atom_site_label_3
_geom_angle
O101 Co1 N2 96.9(2)
O101 Co1 N1 91.7(2)
N2 Co1 N1 77.7(2)
O101 Co1 O201 165.4(2)
N2 Co1 O201 96.9(2)
N1 Co1 O201 95.8(2)
O101 Co1 O1 86.3(2)
N2 Co1 O1 94.7(2)
N1 Co1 O1 171.8(2)
O201 Co1 O1 88.0(2)
O101 Co1 O202 106.5(2)
N2 Co1 O202 154.5(2)
N1 Co1 O202 91.4(2)
O201 Co1 O202 60.8(2)
O1 Co1 O202 96.7(2)
O101 Co1 C201 136.7(2)
N2 Co1 C201 126.2(2)
N1 Co1 C201 93.2(2)
O201 Co1 C201 30.5(2)
O1 Co1 C201 93.7(2)
O202 Co1 C201 30.4(2)
O101 Co1 O102 37.79(14)
N2 Co1 O102 121.0(2)
N1 Co1 O102 71.3(2)
O201 Co1 O102 134.36(14)
O1 Co1 O102 110.98(13)
O202 Co1 O102 75.54(13)
C201 Co1 O102 104.8(2)
C101 O101 Co1 134.3(4)
C101 O102 Co1 59.9(3)
C102 O103 O1 121.4(4)
C201 O201 Co1 90.3(4)
C201 O202 Co1 88.7(4)
C203 O203 O1 121.9(4)
C102 N101 C103 124.9(5)
C102 N101 C302 117.6(5)
C103 N101 C302 117.5(5)
C203 N201 C202 121.8(5)
C203 N201 C306 118.1(5)
C202 N201 C306 119.6(5)
O102 C101 O101 125.0(6)
O102 C101 C107 118.7(6)
O101 C101 C107 116.2(6)
O103 C102 N101 119.4(5)
O103 C102 C109 123.2(5)
N101 C102 C109 117.3(5)
O104 C103 N101 118.7(5)
O104 C103 C111 123.6(6)
N101 C103 C111 117.7(6)
C112 C107 C104 109.3(5)
C112 C107 C101 111.6(5)
C104 C107 C101 104.6(5)
C112 C107 C108 110.0(5)
C104 C107 C108 109.3(5)
C101 C107 C108 111.8(5)
C107 C108 C109 115.8(5)
C110 C109 C102 109.0(5)
C110 C109 C105 111.7(6)
C102 C109 C105 107.9(5)
C110 C109 C108 109.3(5)
C102 C109 C108 109.6(5)
C105 C109 C108 109.2(6)
C109 C110 C111 110.9(5)
C110 C111 C103 108.7(5)
C110 C111 C106 111.4(6)
C103 C111 C106 108.1(6)
C110 C111 C112 109.6(6)
C103 C111 C112 110.0(5)
C106 C111 C112 109.0(5)
C107 C112 C111 115.8(5)
O202 C201 O201 120.0(6)
O202 C201 C207 121.4(6)
O201 C201 C207 118.6(6)
O202 C201 Co1 60.9(3)
O201 C201 Co1 59.2(3)
C207 C201 Co1 176.2(4)
O204 C202 N201 119.3(6)
O204 C202 C209 122.9(6)
N201 C202 C209 117.8(5)
O203 C203 N201 119.5(6)
O203 C203 C211 121.0(6)
N201 C203 C211 119.5(5)
C208 C207 C201 112.8(5)
C208 C207 C212 111.5(5)
C201 C207 C212 109.2(5)
C208 C207 C204 108.4(5)
C201 C207 C204 105.7(5)
C212 C207 C204 109.0(5)
C207 C208 C209 118.8(5)
C202 C209 C210 107.1(5)
C202 C209 C205 107.8(5)
C210 C209 C205 110.5(5)
C202 C209 C208 112.7(5)
C210 C209 C208 109.6(5)
C205 C209 C208 109.1(5)
C209 C210 C211 110.1(5)
C203 C211 C210 108.7(5)
C203 C211 C206 107.7(5)
C210 C211 C206 112.3(5)
C203 C211 C212 109.9(5)
C210 C211 C212 108.3(5)
C206 C211 C212 110.0(5)
C207 C212 C211 114.5(5)
C302 C301 C306 119.1(6)
C301 C302 C303 121.5(5)
C301 C302 N101 120.1(5)
C303 C302 N101 118.4(5)
C304 C303 C302 117.4(5)
C304 C303 C307 121.0(6)
C302 C303 C307 121.6(5)
C303 C304 C305 122.9(6)
C306 C305 C304 117.5(6)
C306 C305 C308 121.7(6)
C304 C305 C308 120.8(6)
C305 C306 C301 121.5(6)
C305 C306 N201 118.6(5)
C301 C306 N201 120.0(5)
Co1 O1 O103 109.8(2)
Co1 O1 O203 108.8(2)
O103 O1 O203 117.6(2)
C1 N1 C5 118.6(6)
C1 N1 Co1 124.8(4)
C5 N1 Co1 115.7(4)
C10 N2 C6 119.0(6)
C10 N2 Co1 125.4(5)
C6 N2 Co1 115.5(4)
N1 C1 C2 123.1(7)
C1 C2 C3 118.4(7)
C2 C3 C4 119.3(6)
C5 C4 C3 119.3(7)
N1 C5 C4 121.3(6)
N1 C5 C6 115.0(5)
C4 C5 C6 123.6(6)
N2 C6 C7 120.6(6)
N2 C6 C5 115.4(5)
C7 C6 C5 123.9(6)
C8 C7 C6 119.5(7)
C9 C8 C7 119.9(7)
C8 C9 C10 118.5(7)
N2 C10 C9 122.5(7)
C2SB C1S O4S 142.8(27)
C2SB C1S C2SA 72.1(24)
O4S C1S C2SA 119.1(24)
C1S C2SA C2SB 52.2(19)
C1S C2SB C2SA 55.7(20)

loop_
_geom_bond_atom_site_label_1
_geom_bond_atom_site_label_2
_geom_bond_distance
Co1 O101 1.989(4)
Co1 N2 2.097(5)
Co1 N1 2.111(5)
Co1 O201 2.141(4)
Co1 O1 2.175(4)
Co1 O202 2.179(4)
Co1 C201 2.493(6)
Co1 O102 3.440(4)
O101 C101 1.268(7)
O102 C101 1.246(7)
O103 C102 1.224(7)
O103 O1 2.819(6)
O104 C103 1.216(7)
O201 C201 1.266(7)
O202 C201 1.260(7)
O203 C203 1.227(7)
O203 O1 2.875(6)
O204 C202 1.224(7)
N101 C102 1.399(8)
N101 C103 1.407(7)
N101 C302 1.452(7)
N201 C203 1.393(8)
N201 C202 1.395(8)
N201 C306 1.453(7)
C101 C107 1.543(8)
C102 C109 1.526(8)
C103 C111 1.518(9)
C104 C107 1.540(9)
C105 C109 1.535(9)
C106 C111 1.536(9)
C107 C112 1.524(9)
C107 C108 1.543(9)
C108 C109 1.546(9)
C109 C110 1.509(9)
C110 C111 1.516(9)
C111 C112 1.542(9)
C201 C207 1.529(8)
C202 C209 1.521(9)
C203 C211 1.527(9)
C204 C207 1.540(9)
C205 C209 1.526(9)
C206 C211 1.533(8)
C207 C208 1.526(8)
C207 C212 1.538(8)
C208 C209 1.557(9)
C209 C210 1.522(9)
C210 C211 1.528(9)
C211 C212 1.542(9)
C301 C302 1.373(8)
C301 C306 1.395(8)
C302 C303 1.398(8)
C303 C304 1.385(8)
C303 C307 1.506(8)
C304 C305 1.390(9)
C305 C306 1.382(9)
C305 C308 1.511(9)
N1 C1 1.340(8)
N1 C5 1.350(8)
N2 C10 1.341(8)
N2 C6 1.362(8)
C1 C2 1.368(9)
C2 C3 1.381(10)
C3 C4 1.384(10)
C4 C5 1.378(9)
C5 C6 1.476(9)
C6 C7 1.390(9)
C7 C8 1.384(10)
C8 C9 1.365(10)
C9 C10 1.394(10)
O4S C1S 1.28(2)
C1S C2SB 1.26(4)
C1S C2SA 1.32(4)
C2SA C2SB 1.52(5)
